data_4122199
loop_
_publ_author_name
'M\"uhlthau, Friedrich'
'Schuster, Oliver'
'Bach, Thorsten'

_publ_section_title
;
 High facial diastereoselectivity in intra- and intermolecular reactions
 of chiral benzylic cations.
;
_journal_issue 26
_journal_name_full 'Journal of the American Chemical Society'
_journal_page_first 9348
_journal_page_last 9349
_journal_paper_doi 10.1021/ja050626v
_journal_volume 127
_journal_year 2005
_chemical_formula_sum 'C24 H29 N O2 S'
_chemical_formula_weight 395.54
_chemical_name_systematic
; 
 ? 
;
_space_group_IT_number 2
_symmetry_cell_setting triclinic
_symmetry_space_group_name_Hall '-P 1'
_symmetry_space_group_name_H-M 'P -1'
_atom_sites_solution_hydrogens geom
_atom_sites_solution_primary direct
_atom_sites_solution_secondary difmap
_audit_creation_method SHELXL-97
_cell_angle_alpha 90.7169(7)
_cell_angle_beta 109.4174(7)
_cell_angle_gamma 112.2764(8)
_cell_formula_units_Z 2
_cell_length_a 10.27230(10)
_cell_length_b 10.7498(2)
_cell_length_c 11.1337(2)
_cell_measurement_reflns_used 24584
_cell_measurement_temperature 143(2)
_cell_volume 1059.37(3)
_computing_cell_refinement DENZO
_computing_data_collection XPRESS
_computing_data_reduction SCALEPACK
_computing_molecular_graphics SHELXTL-PLUS
_computing_publication_material 'SHELXL-97 (Sheldrick, 1997)'
_computing_structure_refinement 'SHELXL-97 (Sheldrick, 1997)'
_computing_structure_solution 'SHELXS-97 (Sheldrick, 1990)'
_diffrn_ambient_temperature 143(2)
_diffrn_measured_fraction_theta_full 0.929
_diffrn_measured_fraction_theta_max 0.929
_diffrn_measurement_device_type 'NONIUS DIP 2020'
_diffrn_measurement_method phi-rotation
_diffrn_radiation_monochromator graphite
_diffrn_radiation_source 'fine-focus sealed tube'
_diffrn_radiation_type MoK\a
_diffrn_radiation_wavelength 0.71073
_diffrn_reflns_av_R_equivalents 0.025
_diffrn_reflns_av_sigmaI/netI 0.0255
_diffrn_reflns_limit_h_max 12
_diffrn_reflns_limit_h_min 0
_diffrn_reflns_limit_k_max 11
_diffrn_reflns_limit_k_min -12
_diffrn_reflns_limit_l_max 12
_diffrn_reflns_limit_l_min -13
_diffrn_reflns_number 24584
_diffrn_reflns_theta_full 25.34
_diffrn_reflns_theta_max 25.34
_diffrn_reflns_theta_min 2.42
_exptl_absorpt_coefficient_mu 0.172
_exptl_absorpt_correction_type none
_exptl_crystal_colour colourless
_exptl_crystal_density_diffrn 1.240
_exptl_crystal_density_method 'not measured'
_exptl_crystal_description block
_exptl_crystal_F_000 424
_exptl_crystal_size_max 1.00
_exptl_crystal_size_mid 0.70
_exptl_crystal_size_min 0.60
_refine_diff_density_max 0.347
_refine_diff_density_min -0.403
_refine_diff_density_rms 0.044
_refine_ls_extinction_method none
_refine_ls_goodness_of_fit_ref 1.070
_refine_ls_hydrogen_treatment riding
_refine_ls_matrix_type full
_refine_ls_number_parameters 258
_refine_ls_number_reflns 3599
_refine_ls_number_restraints 0
_refine_ls_restrained_S_all 1.070
_refine_ls_R_factor_all 0.0416
_refine_ls_R_factor_gt 0.0412
_refine_ls_shift/su_max 0.009
_refine_ls_shift/su_mean 0.000
_refine_ls_structure_factor_coef Fsqd
_refine_ls_weighting_details 'calc w=1/[\s^2^(Fo^2^)+(0.0592P)^2^+0.3955P] where P=(Fo^2^+2Fc^2^)/3'
_refine_ls_weighting_scheme calc
_refine_ls_wR_factor_gt 0.1091
_refine_ls_wR_factor_ref 0.1094
_reflns_number_gt 3544
_reflns_number_total 3599
_reflns_threshold_expression >2sigma(I)
_cod_data_source_file ja050626vsi20050131_072729.cif
_cod_data_source_block fitze1p1
_cod_original_sg_symbol_H-M P-1
_cod_database_code 4122199

loop_
_symmetry_equiv_pos_as_xyz
'x, y, z'
'-x, -y, -z'

loop_
_atom_site_label
_atom_site_type_symbol
_atom_site_fract_x
_atom_site_fract_y
_atom_site_fract_z
_atom_site_U_iso_or_equiv
_atom_site_adp_type
_atom_site_occupancy
_atom_site_symmetry_multiplicity
_atom_site_calc_flag
_atom_site_refinement_flags
S1 S 0.28268(4) 0.22279(4) 0.54587(3) 0.02902(14) Uani 1 1 d .
O1 O 0.13881(12) 0.12055(12) 0.46700(11) 0.0381(3) Uani 1 1 d .
N1 N 0.33595(13) 0.15835(13) 0.68090(12) 0.0290(3) Uani 1 1 d .
C1 C 0.62192(16) 0.30239(15) 0.77042(14) 0.0288(3) Uani 1 1 d .
H1 H 0.5982 0.2972 0.6753 0.035 Uiso 1 1 calc R
O2 O 0.40372(12) 0.26646(12) 0.49887(10) 0.0342(3) Uani 1 1 d .
C2 C 0.75719(16) 0.25915(16) 0.82381(15) 0.0321(3) Uani 1 1 d .
H2 H 0.8430 0.3336 0.8099 0.038 Uiso 1 1 calc R
C3 C 0.73865(17) 0.12787(16) 0.74599(15) 0.0324(4) Uani 1 1 d .
C5 C 0.8115(2) 0.2621(2) 0.96890(16) 0.0431(4) Uani 1 1 d .
H5A H 0.7457 0.1785 0.9892 0.065 Uiso 1 1 calc R
H5B H 0.8085 0.3411 1.0108 0.065 Uiso 1 1 calc R
H5C H 0.9153 0.2684 1.0003 0.065 Uiso 1 1 calc R
C11 C 0.25740(16) 0.36516(16) 0.59444(14) 0.0301(3) Uani 1 1 d .
C12 C 0.1270(2) 0.34615(19) 0.61782(19) 0.0441(4) Uani 1 1 d .
H12 H 0.0531 0.2570 0.6093 0.053 Uiso 1 1 calc R
C13 C 0.1066(2) 0.4588(2) 0.6536(2) 0.0510(5) Uani 1 1 d .
H13 H 0.0181 0.4462 0.6707 0.061 Uiso 1 1 calc R
C14 C 0.2125(2) 0.59034(18) 0.66537(16) 0.0402(4) Uani 1 1 d .
C15 C 0.34151(19) 0.60648(18) 0.64172(16) 0.0394(4) Uani 1 1 d .
H15 H 0.4152 0.6957 0.6497 0.047 Uiso 1 1 calc R
C16 C 0.36549(17) 0.49503(17) 0.60654(15) 0.0350(4) Uani 1 1 d .
H16 H 0.4548 0.5076 0.5909 0.042 Uiso 1 1 calc R
C17 C 0.1866(3) 0.7125(2) 0.7001(2) 0.0536(5) Uani 1 1 d .
H17A H 0.1671 0.7585 0.6248 0.080 Uiso 1 1 calc R
H17B H 0.2764 0.7755 0.7709 0.080 Uiso 1 1 calc R
H17C H 0.0994 0.6831 0.7271 0.080 Uiso 1 1 calc R
C21 C 0.67224(16) 0.45193(16) 0.82199(14) 0.0313(3) Uani 1 1 d .
C22 C 0.64900(18) 0.49526(18) 0.92865(17) 0.0391(4) Uani 1 1 d .
H22 H 0.5986 0.4299 0.9726 0.047 Uiso 1 1 calc R
C23 C 0.6990(2) 0.63339(19) 0.97137(19) 0.0456(4) Uani 1 1 d .
H23 H 0.6837 0.6617 1.0449 0.055 Uiso 1 1 calc R
C24 C 0.77065(19) 0.72949(18) 0.90747(19) 0.0457(4) Uani 1 1 d .
H24 H 0.8027 0.8236 0.9358 0.055 Uiso 1 1 calc R
C25 C 0.79579(19) 0.68841(18) 0.80196(17) 0.0436(4) Uani 1 1 d .
H25 H 0.8458 0.7543 0.7582 0.052 Uiso 1 1 calc R
C26 C 0.74784(18) 0.55081(17) 0.76032(15) 0.0370(4) Uani 1 1 d .
H26 H 0.7667 0.5233 0.6886 0.044 Uiso 1 1 calc R
C31 C 0.47664(16) 0.21033(15) 0.78590(14) 0.0289(3) Uani 1 1 d .
C32 C 0.44726(18) 0.15488(17) 0.88801(15) 0.0360(4) Uani 1 1 d .
H32 H 0.5202 0.1706 0.9723 0.043 Uiso 1 1 calc R
C33 C 0.29063(19) 0.06961(17) 0.84961(16) 0.0364(4) Uani 1 1 d .
H33 H 0.2420 0.0188 0.9032 0.044 Uiso 1 1 calc R
C34 C 0.22339(17) 0.07348(16) 0.72413(16) 0.0334(3) Uani 1 1 d .
H34 H 0.1188 0.0273 0.6738 0.040 Uiso 1 1 calc R
C41 C 0.88749(19) 0.10885(19) 0.80034(17) 0.0417(4) Uani 1 1 d .
H41A H 0.9021 0.0858 0.8874 0.063 Uiso 1 1 calc R
H41B H 0.9720 0.1935 0.8038 0.063 Uiso 1 1 calc R
H41C H 0.8832 0.0351 0.7444 0.063 Uiso 1 1 calc R
C42 C 0.61103(19) -0.00265(17) 0.75148(17) 0.0389(4) Uani 1 1 d .
H42A H 0.6135 -0.0814 0.7084 0.058 Uiso 1 1 calc R
H42B H 0.5135 0.0024 0.7078 0.058 Uiso 1 1 calc R
H42C H 0.6245 -0.0124 0.8417 0.058 Uiso 1 1 calc R
C43 C 0.7089(2) 0.14442(18) 0.60352(16) 0.0396(4) Uani 1 1 d .
H43A H 0.7161 0.0696 0.5586 0.059 Uiso 1 1 calc R
H43B H 0.7842 0.2314 0.5981 0.059 Uiso 1 1 calc R
H43C H 0.6076 0.1428 0.5631 0.059 Uiso 1 1 calc R

loop_
_atom_site_aniso_label
_atom_site_aniso_U_11
_atom_site_aniso_U_22
_atom_site_aniso_U_33
_atom_site_aniso_U_23
_atom_site_aniso_U_13
_atom_site_aniso_U_12
S1 0.0241(2) 0.0324(2) 0.0265(2) 0.00242(15) 0.00733(15) 0.00900(16)
O1 0.0274(6) 0.0402(7) 0.0346(6) -0.0025(5) 0.0045(5) 0.0072(5)
N1 0.0258(6) 0.0278(7) 0.0301(6) 0.0044(5) 0.0097(5) 0.0080(5)
C1 0.0257(7) 0.0316(8) 0.0264(7) 0.0011(6) 0.0076(6) 0.0104(6)
O2 0.0286(5) 0.0442(7) 0.0305(5) 0.0075(5) 0.0126(4) 0.0140(5)
C2 0.0269(7) 0.0319(8) 0.0328(8) -0.0012(6) 0.0064(6) 0.0112(6)
C3 0.0286(7) 0.0317(8) 0.0347(8) 0.0003(6) 0.0094(6) 0.0118(6)
C5 0.0430(9) 0.0525(11) 0.0318(8) 0.0001(7) 0.0048(7) 0.0252(8)
C11 0.0272(7) 0.0332(8) 0.0282(7) 0.0067(6) 0.0090(6) 0.0114(6)
C12 0.0392(9) 0.0357(9) 0.0650(12) 0.0125(8) 0.0303(9) 0.0132(7)
C13 0.0516(11) 0.0439(11) 0.0759(13) 0.0161(10) 0.0427(10) 0.0214(9)
C14 0.0507(10) 0.0384(9) 0.0365(8) 0.0085(7) 0.0187(8) 0.0209(8)
C15 0.0358(8) 0.0329(9) 0.0413(9) 0.0050(7) 0.0103(7) 0.0085(7)
C16 0.0280(7) 0.0350(9) 0.0378(8) 0.0078(7) 0.0108(6) 0.0093(6)
C17 0.0747(14) 0.0454(11) 0.0546(11) 0.0090(9) 0.0328(10) 0.0308(10)
C21 0.0248(7) 0.0332(8) 0.0308(7) 0.0012(6) 0.0043(6) 0.0118(6)
C22 0.0341(8) 0.0380(9) 0.0425(9) -0.0019(7) 0.0139(7) 0.0122(7)
C23 0.0404(9) 0.0418(10) 0.0517(10) -0.0075(8) 0.0130(8) 0.0175(8)
C24 0.0375(9) 0.0330(9) 0.0536(10) -0.0027(8) 0.0015(8) 0.0143(7)
C25 0.0366(9) 0.0353(9) 0.0437(9) 0.0077(8) 0.0015(7) 0.0100(7)
C26 0.0336(8) 0.0379(9) 0.0310(8) 0.0046(7) 0.0049(6) 0.0116(7)
C31 0.0272(7) 0.0302(8) 0.0280(7) 0.0004(6) 0.0083(6) 0.0117(6)
C32 0.0381(8) 0.0412(9) 0.0298(8) 0.0050(7) 0.0131(7) 0.0165(7)
C33 0.0419(9) 0.0332(9) 0.0406(9) 0.0088(7) 0.0229(7) 0.0151(7)
C34 0.0306(8) 0.0278(8) 0.0420(8) 0.0056(7) 0.0172(7) 0.0087(6)
C41 0.0351(9) 0.0433(10) 0.0471(10) -0.0010(8) 0.0112(7) 0.0198(7)
C42 0.0384(9) 0.0313(9) 0.0446(9) 0.0026(7) 0.0147(7) 0.0122(7)
C43 0.0446(9) 0.0395(9) 0.0355(8) 0.0005(7) 0.0164(7) 0.0166(7)

loop_
_atom_type_symbol
_atom_type_description
_atom_type_scat_dispersion_real
_atom_type_scat_dispersion_imag
_atom_type_scat_source
C C 0.0033 0.0016 'International Tables Vol C Tables 4.2.6.8 and 6.1.1.4'
N N 0.0061 0.0033 'International Tables Vol C Tables 4.2.6.8 and 6.1.1.4'
O O 0.0106 0.0060 'International Tables Vol C Tables 4.2.6.8 and 6.1.1.4'
S S 0.1246 0.1234 'International Tables Vol C Tables 4.2.6.8 and 6.1.1.4'
H H 0.0000 0.0000 'International Tables Vol C Tables 4.2.6.8 and 6.1.1.4'

loop_
_geom_angle_atom_site_label_1
_geom_angle_atom_site_label_2
_geom_angle_atom_site_label_3
_geom_angle
O2 S1 O1 119.64(7)
O2 S1 N1 108.09(6)
O1 S1 N1 104.91(7)
O2 S1 C11 109.23(7)
O1 S1 C11 108.84(7)
N1 S1 C11 105.15(7)
C34 N1 C31 108.83(12)
C34 N1 S1 118.36(11)
C31 N1 S1 128.78(10)
C31 C1 C21 112.95(12)
C31 C1 C2 115.76(13)
C21 C1 C2 110.06(11)
C31 C1 H1 105.7
C21 C1 H1 105.7
C2 C1 H1 105.7
C5 C2 C3 113.82(14)
C5 C2 C1 113.69(12)
C3 C2 C1 114.95(12)
C5 C2 H2 104.2
C3 C2 H2 104.2
C1 C2 H2 104.2
C42 C3 C43 108.11(13)
C42 C3 C41 107.89(14)
C43 C3 C41 107.89(13)
C42 C3 C2 114.34(13)
C43 C3 C2 109.88(14)
C41 C3 C2 108.53(12)
C2 C5 H5A 109.5
C2 C5 H5B 109.5
H5A C5 H5B 109.5
C2 C5 H5C 109.5
H5A C5 H5C 109.5
H5B C5 H5C 109.5
C16 C11 C12 120.70(15)
C16 C11 S1 119.98(12)
C12 C11 S1 119.31(12)
C13 C12 C11 118.99(16)
C13 C12 H12 120.5
C11 C12 H12 120.5
C12 C13 C14 121.52(16)
C12 C13 H13 119.2
C14 C13 H13 119.2
C15 C14 C13 118.34(16)
C15 C14 C17 120.56(17)
C13 C14 C17 121.08(17)
C14 C15 C16 121.33(16)
C14 C15 H15 119.3
C16 C15 H15 119.3
C11 C16 C15 119.11(15)
C11 C16 H16 120.4
C15 C16 H16 120.4
C14 C17 H17A 109.5
C14 C17 H17B 109.5
H17A C17 H17B 109.5
C14 C17 H17C 109.5
H17A C17 H17C 109.5
H17B C17 H17C 109.5
C22 C21 C26 118.17(15)
C22 C21 C1 123.54(14)
C26 C21 C1 118.28(13)
C23 C22 C21 120.62(17)
C23 C22 H22 119.7
C21 C22 H22 119.7
C24 C23 C22 120.33(17)
C24 C23 H23 119.8
C22 C23 H23 119.8
C23 C24 C25 119.87(16)
C23 C24 H24 120.1
C25 C24 H24 120.1
C24 C25 C26 119.86(17)
C24 C25 H25 120.1
C26 C25 H25 120.1
C25 C26 C21 121.14(16)
C25 C26 H26 119.4
C21 C26 H26 119.4
C32 C31 N1 105.70(13)
C32 C31 C1 132.21(14)
N1 C31 C1 122.01(13)
C31 C32 C33 109.71(15)
C31 C32 H32 125.1
C33 C32 H32 125.1
C34 C33 C32 108.08(14)
C34 C33 H33 126.0
C32 C33 H33 126.0
C33 C34 N1 107.66(14)
C33 C34 H34 126.2
N1 C34 H34 126.2
C3 C41 H41A 109.5
C3 C41 H41B 109.5
H41A C41 H41B 109.5
C3 C41 H41C 109.5
H41A C41 H41C 109.5
H41B C41 H41C 109.5
C3 C42 H42A 109.5
C3 C42 H42B 109.5
H42A C42 H42B 109.5
C3 C42 H42C 109.5
H42A C42 H42C 109.5
H42B C42 H42C 109.5
C3 C43 H43A 109.5
C3 C43 H43B 109.5
H43A C43 H43B 109.5
C3 C43 H43C 109.5
H43A C43 H43C 109.5
H43B C43 H43C 109.5

loop_
_geom_bond_atom_site_label_1
_geom_bond_atom_site_label_2
_geom_bond_distance
S1 O2 1.4271(11)
S1 O1 1.4299(11)
S1 N1 1.6750(13)
S1 C11 1.7539(16)
N1 C34 1.4079(19)
N1 C31 1.4197(19)
C1 C31 1.514(2)
C1 C21 1.527(2)
C1 C2 1.565(2)
C1 H1 1.0000
C2 C5 1.519(2)
C2 C3 1.560(2)
C2 H2 1.0000
C3 C42 1.534(2)
C3 C43 1.539(2)
C3 C41 1.540(2)
C5 H5A 0.9800
C5 H5B 0.9800
C5 H5C 0.9800
C11 C16 1.386(2)
C11 C12 1.389(2)
C12 C13 1.381(3)
C12 H12 0.9500
C13 C14 1.391(3)
C13 H13 0.9500
C14 C15 1.383(2)
C14 C17 1.505(2)
C15 C16 1.388(2)
C15 H15 0.9500
C16 H16 0.9500
C17 H17A 0.9800
C17 H17B 0.9800
C17 H17C 0.9800
C21 C22 1.394(2)
C21 C26 1.397(2)
C22 C23 1.392(2)
C22 H22 0.9500
C23 C24 1.380(3)
C23 H23 0.9500
C24 C25 1.384(3)
C24 H24 0.9500
C25 C26 1.387(2)
C25 H25 0.9500
C26 H26 0.9500
C31 C32 1.359(2)
C32 C33 1.424(2)
C32 H32 0.9500
C33 C34 1.346(2)
C33 H33 0.9500
C34 H34 0.9500
C41 H41A 0.9800
C41 H41B 0.9800
C41 H41C 0.9800
C42 H42A 0.9800
C42 H42B 0.9800
C42 H42C 0.9800
C43 H43A 0.9800
C43 H43B 0.9800
C43 H43C 0.9800

loop_
_geom_torsion_atom_site_label_1
_geom_torsion_atom_site_label_2
_geom_torsion_atom_site_label_3
_geom_torsion_atom_site_label_4
_geom_torsion
O2 S1 N1 C34 -161.60(11)
O1 S1 N1 C34 -32.89(13)
C11 S1 N1 C34 81.83(12)
O2 S1 N1 C31 43.68(14)
O1 S1 N1 C31 172.39(12)
C11 S1 N1 C31 -72.89(14)
C31 C1 C2 C5 -63.94(18)
C21 C1 C2 C5 65.63(17)
C31 C1 C2 C3 69.74(17)
C21 C1 C2 C3 -160.68(13)
C5 C2 C3 C42 67.45(18)
C1 C2 C3 C42 -66.18(18)
C5 C2 C3 C43 -170.79(14)
C1 C2 C3 C43 55.59(17)
C5 C2 C3 C41 -53.04(18)
C1 C2 C3 C41 173.34(14)
O2 S1 C11 C16 -12.18(15)
O1 S1 C11 C16 -144.44(13)
N1 S1 C11 C16 103.60(13)
O2 S1 C11 C12 166.49(13)
O1 S1 C11 C12 34.24(16)
N1 S1 C11 C12 -77.72(15)
C16 C11 C12 C13 -0.1(3)
S1 C11 C12 C13 -178.78(15)
C11 C12 C13 C14 0.7(3)
C12 C13 C14 C15 -0.8(3)
C12 C13 C14 C17 177.89(19)
C13 C14 C15 C16 0.3(3)
C17 C14 C15 C16 -178.40(17)
C12 C11 C16 C15 -0.4(2)
S1 C11 C16 C15 178.29(12)
C14 C15 C16 C11 0.3(3)
C31 C1 C21 C22 33.9(2)
C2 C1 C21 C22 -97.22(17)
C31 C1 C21 C26 -147.22(14)
C2 C1 C21 C26 81.71(16)
C26 C21 C22 C23 0.5(2)
C1 C21 C22 C23 179.43(15)
C21 C22 C23 C24 0.8(3)
C22 C23 C24 C25 -1.3(3)
C23 C24 C25 C26 0.5(3)
C24 C25 C26 C21 0.9(2)
C22 C21 C26 C25 -1.4(2)
C1 C21 C26 C25 179.64(14)
C34 N1 C31 C32 1.06(17)
S1 N1 C31 C32 157.66(12)
C34 N1 C31 C1 178.32(13)
S1 N1 C31 C1 -25.1(2)
C21 C1 C31 C32 -80.8(2)
C2 C1 C31 C32 47.4(2)
C21 C1 C31 N1 102.77(15)
C2 C1 C31 N1 -129.06(14)
N1 C31 C32 C33 -0.35(18)
C1 C31 C32 C33 -177.21(15)
C31 C32 C33 C34 -0.5(2)
C32 C33 C34 N1 1.15(18)
C31 N1 C34 C33 -1.39(17)
S1 N1 C34 C33 -160.80(11)
